data_4308304
loop_
_publ_author_name
'Ba L. Tran'
'Carl J. Carrano'

_publ_section_title
;
Oxo-Molybdenum(VI,V,IV) Complexes of the Facially Coordinating
Tris(mercaptoimidazolyl)borate Ligand: Synthesis, Characterization, and
Oxygen Atom Transfer Reactivity
;
_journal_name_full 'Inorganic Chemistry'
_journal_page_first 5429
_journal_page_last 5438
_journal_paper_doi 10.1021/ic7005259
_journal_volume 46
_journal_year 2007
_chemical_formula_sum 'C12 H16 B Cl Mo N6 O2 S3'
_chemical_formula_weight 514.69
_chemical_name_systematic
; 
 ? 
;
_space_group_IT_number 9
_symmetry_cell_setting monoclinic
_symmetry_space_group_name_Hall 'C -2yc'
_symmetry_space_group_name_H-M 'C 1 c 1'
_atom_sites_solution_hydrogens geom
_atom_sites_solution_primary direct
_atom_sites_solution_secondary difmap
_audit_creation_method SHELXL-97
_cell_angle_alpha 90.00
_cell_angle_beta 93.575(5)
_cell_angle_gamma 90.00
_cell_formula_units_Z 4
_cell_length_a 14.7451(8)
_cell_length_b 10.6645(8)
_cell_length_c 12.2089(8)
_cell_measurement_reflns_used 6055
_cell_measurement_temperature 220(2)
_cell_measurement_theta_max 28.26
_cell_measurement_theta_min 2.36
_cell_volume 1916.1(2)
_computing_cell_refinement 'Bruker SMART'
_computing_data_collection 'Bruker SMART'
_computing_data_reduction 'Bruker SAINT'
_computing_molecular_graphics 'Bruker SHELXTL'
_computing_publication_material 'Bruker SHELXTL'
_computing_structure_refinement 'SHELXL-97 (Sheldrick, 1997)'
_computing_structure_solution 'SHELXS-97 (Sheldrick, 1990)'
_diffrn_ambient_temperature 220(2)
_diffrn_measured_fraction_theta_full 0.959
_diffrn_measured_fraction_theta_max 0.959
_diffrn_measurement_device_type 'CCD area detector'
_diffrn_measurement_method 'phi and omega scans'
_diffrn_radiation_monochromator graphite
_diffrn_radiation_source 'fine-focus sealed tube'
_diffrn_radiation_type MoK\a
_diffrn_radiation_wavelength 0.71073
_diffrn_reflns_av_R_equivalents 0.0353
_diffrn_reflns_av_sigmaI/netI 0.0596
_diffrn_reflns_limit_h_max 22
_diffrn_reflns_limit_h_min -18
_diffrn_reflns_limit_k_max 16
_diffrn_reflns_limit_k_min -16
_diffrn_reflns_limit_l_max 17
_diffrn_reflns_limit_l_min -18
_diffrn_reflns_number 9849
_diffrn_reflns_theta_full 33.22
_diffrn_reflns_theta_max 33.22
_diffrn_reflns_theta_min 2.77
_exptl_absorpt_coefficient_mu 1.171
_exptl_absorpt_correction_T_max 0.8919
_exptl_absorpt_correction_T_min 0.7995
_exptl_absorpt_correction_type multi-scan
_exptl_absorpt_process_details SADABS
_exptl_crystal_colour orange
_exptl_crystal_density_diffrn 1.784
_exptl_crystal_density_meas 0
_exptl_crystal_density_method 'not measured'
_exptl_crystal_description plate
_exptl_crystal_F_000 1032
_exptl_crystal_size_max 0.20
_exptl_crystal_size_mid 0.20
_exptl_crystal_size_min 0.10
_refine_diff_density_max 0.944
_refine_diff_density_min -0.449
_refine_diff_density_rms 0.100
_refine_ls_abs_structure_details 'Flack H D (1983), Acta Cryst. A39, 876-881'
_refine_ls_abs_structure_Flack -0.01(3)
_refine_ls_extinction_method none
_refine_ls_goodness_of_fit_ref 0.960
_refine_ls_hydrogen_treatment constr
_refine_ls_matrix_type full
_refine_ls_number_parameters 235
_refine_ls_number_reflns 6183
_refine_ls_number_restraints 2
_refine_ls_restrained_S_all 0.960
_refine_ls_R_factor_all 0.0484
_refine_ls_R_factor_gt 0.0378
_refine_ls_shift/su_max 0.000
_refine_ls_shift/su_mean 0.000
_refine_ls_structure_factor_coef Fsqd
_refine_ls_weighting_details 'calc w=1/[\s^2^(Fo^2^)+(0.0438P)^2^+0.0000P] where P=(Fo^2^+2Fc^2^)/3'
_refine_ls_weighting_scheme calc
_refine_ls_wR_factor_gt 0.0849
_refine_ls_wR_factor_ref 0.0881
_reflns_number_gt 5104
_reflns_number_total 6183
_reflns_threshold_expression >2sigma(I)
_cod_data_source_file ic7005259-file002.cif
_cod_data_source_block ba10a
_cod_depositor_comments
;
The following automatic conversions were performed:
'_symmetry_cell_setting' value 'Monoclinic' changed to 'monoclinic'
according to '/home/saulius/struct/CIF-dictionaries/cif_core.dic'
dictionary named 'cif_core.dic' version 2.4.1 from 2010-06-29.

Automatic conversion script
Id: cif_fix_enum 1527 2010-12-29 10:47:43Z saulius 
;
_cod_database_code 4308304

loop_
_symmetry_equiv_pos_as_xyz
'x, y, z'
'x, -y, z+1/2'
'x+1/2, y+1/2, z'
'x+1/2, -y+1/2, z+1/2'

loop_
_atom_site_label
_atom_site_type_symbol
_atom_site_fract_x
_atom_site_fract_y
_atom_site_fract_z
_atom_site_U_iso_or_equiv
_atom_site_adp_type
_atom_site_occupancy
_atom_site_symmetry_multiplicity
_atom_site_calc_flag
_atom_site_refinement_flags
_atom_site_disorder_assembly
_atom_site_disorder_group
Mo1 Mo 0.189918(19) 0.20823(3) 0.44272(2) 0.02809(7) Uani 1 1 d . . .
S1 S 0.15928(5) 0.32439(8) 0.62875(6) 0.02515(16) Uani 1 1 d . . .
S2 S 0.13226(6) 0.40230(8) 0.34940(7) 0.02697(17) Uani 1 1 d . . .
S3 S 0.01615(6) 0.14329(7) 0.44881(7) 0.02622(17) Uani 1 1 d . . .
Cl1 Cl 0.19316(7) 0.01523(9) 0.53698(9) 0.0405(2) Uani 1 1 d . . .
O1 O 0.29924(18) 0.2575(3) 0.4827(2) 0.0360(6) Uani 1 1 d . . .
O2 O 0.1960(2) 0.1556(3) 0.3065(2) 0.0367(6) Uani 1 1 d . . .
N1 N 0.0258(2) 0.2274(3) 0.7448(2) 0.0317(7) Uani 1 1 d . . .
N2 N -0.02717(19) 0.3583(3) 0.6191(2) 0.0238(5) Uani 1 1 d . . .
N3 N 0.1743(2) 0.6016(3) 0.4823(3) 0.0309(6) Uani 1 1 d . . .
N4 N 0.03959(19) 0.5285(3) 0.5047(2) 0.0245(5) Uani 1 1 d . . .
N5 N -0.08993(19) 0.2365(3) 0.2779(2) 0.0256(6) Uani 1 1 d . . .
N6 N -0.07347(18) 0.3696(2) 0.4137(2) 0.0229(5) Uani 1 1 d . . .
C1 C 0.0884(3) 0.1466(4) 0.8093(3) 0.0431(10) Uani 1 1 d . . .
H1B H 0.1491 0.1593 0.7871 0.065 Uiso 1 1 calc R . .
H1C H 0.0714 0.0605 0.7976 0.065 Uiso 1 1 calc R . .
H1D H 0.0861 0.1666 0.8858 0.065 Uiso 1 1 calc R . .
C2 C -0.0665(3) 0.2344(4) 0.7542(3) 0.0363(8) Uani 1 1 d . . .
H2B H -0.0997 0.1915 0.8045 0.044 Uiso 1 1 calc R . .
C3 C -0.0995(3) 0.3147(4) 0.6770(3) 0.0340(8) Uani 1 1 d . . .
H3A H -0.1602 0.3374 0.6644 0.041 Uiso 1 1 calc R . .
C4 C 0.0493(2) 0.3025(3) 0.6623(3) 0.0233(6) Uani 1 1 d . . .
C5 C 0.2651(3) 0.6150(5) 0.4440(4) 0.0491(11) Uani 1 1 d . . .
H5A H 0.2750 0.5517 0.3900 0.074 Uiso 1 1 calc R . .
H5B H 0.3092 0.6056 0.5047 0.074 Uiso 1 1 calc R . .
H5C H 0.2713 0.6964 0.4118 0.074 Uiso 1 1 calc R . .
C6 C 0.1382(3) 0.6751(4) 0.5597(3) 0.0384(9) Uani 1 1 d . . .
H6A H 0.1660 0.7431 0.5957 0.046 Uiso 1 1 calc R . .
C7 C 0.0544(3) 0.6302(3) 0.5741(3) 0.0321(7) Uani 1 1 d . . .
H7A H 0.0136 0.6620 0.6222 0.039 Uiso 1 1 calc R . .
C8 C 0.1132(2) 0.5123(3) 0.4496(2) 0.0240(6) Uani 1 1 d . . .
C9 C -0.0817(3) 0.1244(4) 0.2122(3) 0.0379(9) Uani 1 1 d . . .
H9A H -0.0422 0.0657 0.2511 0.057 Uiso 1 1 calc R . .
H9B H -0.0567 0.1459 0.1439 0.057 Uiso 1 1 calc R . .
H9C H -0.1405 0.0872 0.1981 0.057 Uiso 1 1 calc R . .
C10 C -0.1415(2) 0.3407(4) 0.2483(3) 0.0304(7) Uani 1 1 d . . .
H10A H -0.1768 0.3523 0.1833 0.037 Uiso 1 1 calc R . .
C11 C -0.1305(2) 0.4218(3) 0.3319(3) 0.0281(7) Uani 1 1 d . . .
H11A H -0.1570 0.5007 0.3344 0.034 Uiso 1 1 calc R . .
C12 C -0.0489(2) 0.2546(3) 0.3793(3) 0.0229(6) Uani 1 1 d . . .
B1 B -0.0446(2) 0.4434(3) 0.5187(3) 0.0239(7) Uani 1 1 d . . .
HB1 H -0.0954 0.4987 0.5342 0.029 Uiso 1 1 calc R . .

loop_
_atom_site_aniso_label
_atom_site_aniso_U_11
_atom_site_aniso_U_22
_atom_site_aniso_U_33
_atom_site_aniso_U_23
_atom_site_aniso_U_13
_atom_site_aniso_U_12
Mo1 0.02166(12) 0.03171(13) 0.03098(13) -0.00403(13) 0.00222(9) 0.00489(13)
S1 0.0218(4) 0.0305(4) 0.0229(4) 0.0002(3) -0.0002(3) 0.0007(3)
S2 0.0277(4) 0.0321(4) 0.0217(3) 0.0006(3) 0.0061(3) 0.0006(3)
S3 0.0225(4) 0.0232(4) 0.0324(4) -0.0015(3) -0.0026(3) 0.0021(3)
Cl1 0.0343(5) 0.0346(4) 0.0515(5) 0.0004(4) -0.0064(4) 0.0050(4)
O1 0.0281(13) 0.0464(15) 0.0330(13) -0.0046(11) -0.0013(11) 0.0048(12)
O2 0.0341(14) 0.0388(14) 0.0380(14) -0.0017(11) 0.0084(11) 0.0084(11)
N1 0.0416(19) 0.0295(15) 0.0246(14) 0.0041(11) 0.0051(13) -0.0037(13)
N2 0.0208(13) 0.0249(13) 0.0262(13) 0.0006(10) 0.0068(10) -0.0010(10)
N3 0.0300(16) 0.0292(14) 0.0342(15) 0.0020(12) 0.0088(12) -0.0100(12)
N4 0.0249(14) 0.0230(12) 0.0253(13) 0.0017(10) 0.0008(11) -0.0006(10)
N5 0.0208(14) 0.0313(14) 0.0247(13) 0.0007(10) 0.0011(11) -0.0035(11)
N6 0.0152(12) 0.0243(12) 0.0293(13) 0.0015(10) 0.0009(10) 0.0015(10)
C1 0.054(3) 0.039(2) 0.035(2) 0.0130(16) -0.0011(18) -0.0068(19)
C2 0.042(2) 0.0365(19) 0.0318(18) 0.0033(15) 0.0132(17) -0.0111(17)
C3 0.0276(18) 0.0376(19) 0.038(2) -0.0055(15) 0.0152(16) -0.0058(15)
C4 0.0247(15) 0.0253(14) 0.0204(13) -0.0001(11) 0.0045(12) -0.0036(12)
C5 0.033(2) 0.061(3) 0.055(3) 0.001(2) 0.0143(19) -0.019(2)
C6 0.048(2) 0.0308(17) 0.0366(19) -0.0053(15) 0.0042(17) -0.0130(16)
C7 0.038(2) 0.0252(15) 0.0331(18) -0.0030(13) 0.0061(15) -0.0013(14)
C8 0.0263(16) 0.0256(15) 0.0202(13) 0.0037(11) 0.0013(12) -0.0038(12)
C9 0.044(2) 0.041(2) 0.0281(17) -0.0083(15) -0.0027(16) -0.0026(17)
C10 0.0246(17) 0.0379(18) 0.0284(16) 0.0075(13) -0.0016(13) -0.0016(14)
C11 0.0202(15) 0.0274(16) 0.0363(17) 0.0074(13) -0.0008(13) 0.0043(12)
C12 0.0156(13) 0.0257(14) 0.0269(15) 0.0009(12) -0.0012(11) -0.0031(11)
B1 0.0170(15) 0.0255(16) 0.0295(17) -0.0003(13) 0.0041(13) 0.0023(13)

loop_
_atom_type_symbol
_atom_type_description
_atom_type_scat_dispersion_real
_atom_type_scat_dispersion_imag
_atom_type_scat_source
C C 0.0033 0.0016 'International Tables Vol C Tables 4.2.6.8 and 6.1.1.4'
H H 0.0000 0.0000 'International Tables Vol C Tables 4.2.6.8 and 6.1.1.4'
N N 0.0061 0.0033 'International Tables Vol C Tables 4.2.6.8 and 6.1.1.4'
O O 0.0106 0.0060 'International Tables Vol C Tables 4.2.6.8 and 6.1.1.4'
S S 0.1246 0.1234 'International Tables Vol C Tables 4.2.6.8 and 6.1.1.4'
Cl Cl 0.1484 0.1585 'International Tables Vol C Tables 4.2.6.8 and 6.1.1.4'
Mo Mo -1.6832 0.6857 'International Tables Vol C Tables 4.2.6.8 and 6.1.1.4'
B B 0.0013 0.0007 'International Tables Vol C Tables 4.2.6.8 and 6.1.1.4'

loop_
_geom_angle_atom_site_label_1
_geom_angle_atom_site_label_2
_geom_angle_atom_site_label_3
_geom_angle
_geom_angle_site_symmetry_1
_geom_angle_site_symmetry_3
_geom_angle_publ_flag
O1 Mo1 O2 105.13(13) . . ?
O1 Mo1 Cl1 97.87(10) . . ?
O2 Mo1 Cl1 100.47(10) . . ?
O1 Mo1 S2 99.31(10) . . ?
O2 Mo1 S2 82.47(9) . . ?
Cl1 Mo1 S2 161.15(3) . . ?
O1 Mo1 S1 79.77(9) . . ?
O2 Mo1 S1 168.14(9) . . ?
Cl1 Mo1 S1 89.38(3) . . ?
S2 Mo1 S1 86.10(3) . . ?
O1 Mo1 S3 161.82(9) . . ?
O2 Mo1 S3 92.80(10) . . ?
Cl1 Mo1 S3 75.48(3) . . ?
S2 Mo1 S3 85.82(3) . . ?
S1 Mo1 S3 83.21(3) . . ?
C4 S1 Mo1 110.82(11) . . ?
C8 S2 Mo1 107.85(11) . . ?
C12 S3 Mo1 108.42(12) . . ?
C4 N1 C2 109.4(3) . . ?
C4 N1 C1 124.8(3) . . ?
C2 N1 C1 125.7(3) . . ?
C4 N2 C3 107.5(3) . . ?
C4 N2 B1 131.8(3) . . ?
C3 N2 B1 120.4(3) . . ?
C8 N3 C6 109.2(3) . . ?
C8 N3 C5 125.7(3) . . ?
C6 N3 C5 125.1(3) . . ?
C8 N4 C7 108.1(3) . . ?
C8 N4 B1 131.7(3) . . ?
C7 N4 B1 119.1(3) . . ?
C12 N5 C10 109.3(3) . . ?
C12 N5 C9 125.0(3) . . ?
C10 N5 C9 125.7(3) . . ?
C12 N6 C11 107.6(3) . . ?
C12 N6 B1 131.0(3) . . ?
C11 N6 B1 121.3(3) . . ?
C3 C2 N1 107.1(3) . . ?
C2 C3 N2 108.2(4) . . ?
N1 C4 N2 107.8(3) . . ?
N1 C4 S1 123.4(3) . . ?
N2 C4 S1 128.7(2) . . ?
C7 C6 N3 106.7(3) . . ?
C6 C7 N4 108.1(3) . . ?
N4 C8 N3 108.0(3) . . ?
N4 C8 S2 128.5(3) . . ?
N3 C8 S2 123.5(3) . . ?
C11 C10 N5 106.3(3) . . ?
C10 C11 N6 109.3(3) . . ?
N6 C12 N5 107.4(3) . . ?
N6 C12 S3 128.7(2) . . ?
N5 C12 S3 123.8(3) . . ?
N2 B1 N6 112.8(3) . . ?
N2 B1 N4 109.7(3) . . ?
N6 B1 N4 112.8(3) . . ?

loop_
_geom_bond_atom_site_label_1
_geom_bond_atom_site_label_2
_geom_bond_distance
_geom_bond_site_symmetry_2
_geom_bond_publ_flag
Mo1 O1 1.736(3) . ?
Mo1 O2 1.763(3) . ?
Mo1 Cl1 2.3571(10) . ?
Mo1 S2 2.4867(9) . ?
Mo1 S1 2.6505(9) . ?
Mo1 S3 2.6596(9) . ?
S1 C4 1.713(4) . ?
S2 C8 1.730(3) . ?
S3 C12 1.717(3) . ?
N1 C4 1.349(4) . ?
N1 C2 1.375(6) . ?
N1 C1 1.458(5) . ?
N2 C4 1.353(4) . ?
N2 C3 1.396(5) . ?
N2 B1 1.533(4) . ?
N3 C8 1.353(4) . ?
N3 C6 1.362(5) . ?
N3 C5 1.453(5) . ?
N4 C8 1.324(5) . ?
N4 C7 1.385(4) . ?
N4 B1 1.557(5) . ?
N5 C12 1.358(4) . ?
N5 C10 1.382(5) . ?
N5 C9 1.450(5) . ?
N6 C12 1.353(4) . ?
N6 C11 1.382(4) . ?
N6 B1 1.541(4) . ?
C2 C3 1.342(6) . ?
C6 C7 1.347(6) . ?
C10 C11 1.339(5) . ?
